data_2211642
loop_
_publ_author_name
'Deng, Zhao-Peng'
'Gao, Shan'
'Huo, Li-Hua'
'Zhao, Hui'

_publ_section_title
;
 Heptaaquabis(4-formylbenzoato-\k<i>O</i>)barium(II)
;
_journal_coeditor_code TK2097
_journal_issue 12
_journal_name_full 'Acta Crystallographica Section E'
_journal_page_first m3230
_journal_page_last m3232
_journal_paper_doi 10.1107/S1600536806046216
_journal_volume 62
_journal_year 2006
_chemical_formula_iupac '[Ba (C8 H5 O3)2 (H2 O)7]'
_chemical_formula_moiety 'C16 H24 Ba O13'
_chemical_formula_sum 'C16 H24 Ba O13'
_chemical_formula_weight 561.69
_chemical_name_systematic
;
Heptaaquabis(4-formylbenzoateto-\kO)barium(II)
;
_space_group_IT_number 11
_symmetry_cell_setting monoclinic
_symmetry_space_group_name_Hall '-P 2yb'
_symmetry_space_group_name_H-M 'P 1 21/m 1'
_atom_sites_solution_hydrogens geom
_atom_sites_solution_primary direct
_atom_sites_solution_secondary difmap
_cell_angle_alpha 90
_cell_angle_beta 96.11(3)
_cell_angle_gamma 90
_cell_formula_units_Z 2
_cell_length_a 6.4213(13)
_cell_length_b 23.000(5)
_cell_length_c 7.4070(15)
_cell_measurement_reflns_used 10183
_cell_measurement_temperature 295(2)
_cell_measurement_theta_max 27.5
_cell_measurement_theta_min 3.2
_cell_volume 1087.7(4)
_computing_cell_refinement RAPID-AUTO
_computing_data_collection 'RAPID-AUTO (Rigaku, 1998)'
_computing_data_reduction 'CrystalStructure (Rigaku/MSC, 2002)'
_computing_molecular_graphics 'ORTEPII (Johnson, 1976)'
_computing_publication_material SHELXL97
_computing_structure_refinement 'SHELXL97 (Sheldrick, 1997)'
_computing_structure_solution 'SHELXS97 (Sheldrick, 1997)'
_diffrn_ambient_temperature 295(2)
_diffrn_detector_area_resol_mean 10
_diffrn_measured_fraction_theta_full 0.998
_diffrn_measured_fraction_theta_max 0.998
_diffrn_measurement_device_type 'Rigaku R-AXIS RAPID'
_diffrn_measurement_method \w
_diffrn_radiation_monochromator graphite
_diffrn_radiation_source 'fine-focus sealed tube'
_diffrn_radiation_type MoK\a
_diffrn_radiation_wavelength 0.71073
_diffrn_reflns_av_R_equivalents 0.020
_diffrn_reflns_av_sigmaI/netI 0.017
_diffrn_reflns_limit_h_max 8
_diffrn_reflns_limit_h_min -8
_diffrn_reflns_limit_k_max 29
_diffrn_reflns_limit_k_min -29
_diffrn_reflns_limit_l_max 9
_diffrn_reflns_limit_l_min -9
_diffrn_reflns_number 10743
_diffrn_reflns_theta_full 27.5
_diffrn_reflns_theta_max 27.5
_diffrn_reflns_theta_min 3.2
_diffrn_standards_decay_% 0
_diffrn_standards_interval_count 0
_diffrn_standards_interval_time 0
_diffrn_standards_number 0
_exptl_absorpt_coefficient_mu 1.889
_exptl_absorpt_correction_T_max 0.716
_exptl_absorpt_correction_T_min 0.557
_exptl_absorpt_correction_type multi-scan
_exptl_absorpt_process_details '(ABSCOR; Higashi, 1995)'
_exptl_crystal_colour colorless
_exptl_crystal_density_diffrn 1.715
_exptl_crystal_density_method 'not measured'
_exptl_crystal_description prism
_exptl_crystal_F_000 560
_exptl_crystal_size_max 0.38
_exptl_crystal_size_mid 0.26
_exptl_crystal_size_min 0.18
_refine_diff_density_max 0.39
_refine_diff_density_min -0.35
_refine_ls_extinction_coef 0.0028(5)
_refine_ls_extinction_expression Fc^*^=kFc[1+0.001xFc^2^\l^3^/sin(2\q)]^-1/4^
_refine_ls_extinction_method SHELXL97
_refine_ls_goodness_of_fit_ref 1.05
_refine_ls_hydrogen_treatment mixed
_refine_ls_matrix_type full
_refine_ls_number_parameters 165
_refine_ls_number_reflns 2552
_refine_ls_number_restraints 15
_refine_ls_restrained_S_all 1.05
_refine_ls_R_factor_all 0.020
_refine_ls_R_factor_gt 0.018
_refine_ls_shift/su_max 0.001
_refine_ls_shift/su_mean 0.000
_refine_ls_structure_factor_coef Fsqd
_refine_ls_weighting_details 'calc w=1/[\s^2^(Fo^2^)+(0.0229P)^2^+0.5003P] where P=(Fo^2^+2Fc^2^)/3'
_refine_ls_weighting_scheme calc
_refine_ls_wR_factor_gt 0.042
_refine_ls_wR_factor_ref 0.043
_reflns_number_gt 2419
_reflns_number_total 2552
_reflns_threshold_expression I>2\s(I)
_cod_data_source_file tk2097.cif
_cod_data_source_block I
_cod_depositor_comments
;
The following automatic conversions were performed:
'_symmetry_cell_setting' value 'Monoclinic' changed to 'monoclinic'
according to '/home/saulius/struct/CIF-dictionaries/cif_core.dic'
dictionary named 'cif_core.dic' version 2.4.1 from 2010-06-29.

Automatic conversion script
Id: cif_fix_enum 1527 2010-12-29 10:47:43Z saulius 

The following automatic conversions were performed:

'_symmetry_cell_setting' value 'Monoclinic' changed to 'monoclinic'
according to /home/saulius/struct/CIF-dictionaries/cif_core.dic
dictionary named 'cif_core.dic' version 2.4.1 from 2010-06-29.

Automatic conversion script
Id: cif_fix_values 1715 2011-07-08 13:25:40Z adriana 
;
_cod_original_sg_symbol_H-M 'P 21/m'
_cod_database_code 2211642
_cod_database_fobs_code 2211642

loop_
_symmetry_equiv_pos_as_xyz
'x, y, z'
'-x, y+1/2, -z'
'-x, -y, -z'
'x, -y-1/2, z'

loop_
_atom_site_type_symbol
_atom_site_label
_atom_site_fract_x
_atom_site_fract_y
_atom_site_fract_z
_atom_site_U_iso_or_equiv
_atom_site_adp_type
_atom_site_calc_flag
_atom_site_refinement_flags
_atom_site_occupancy
Ba Ba1 0.02323(2) 0.7500 0.675502(18) 0.02244(6) Uani d S 1
O O1W 0.2679(3) 0.7500 0.3763(3) 0.0324(4) Uani d SD 1
H H1W1 0.253(4) 0.7199(2) 0.3103(17) 0.049 Uiso d D 1
O O2W -0.1019(3) 0.67209(10) 0.9299(2) 0.0599(5) Uani d D 1
H H2W1 0.004(3) 0.6641(16) 1.004(3) 0.090 Uiso d D 1
H H2W2 -0.212(3) 0.6695(16) 0.982(4) 0.090 Uiso d D 1
O O3W 0.3796(3) 0.7500 0.9387(3) 0.0312(4) Uani d SD 1
H H3W1 0.421(3) 0.7198(2) 0.998(2) 0.047 Uiso d D 1
O O4W -0.3940(3) 0.7500 0.6386(3) 0.0363(4) Uani d SD 1
H H4W1 -0.482(4) 0.7500 0.545(3) 0.054 Uiso d SD 1
H H4W2 -0.457(5) 0.7500 0.734(2) 0.054 Uiso d SD 1
O O5W -0.1197(3) 0.66362(8) 0.4220(2) 0.0484(4) Uani d D 1
H H5W1 -0.017(3) 0.6489(14) 0.376(3) 0.073 Uiso d D 1
H H5W2 -0.223(3) 0.6676(14) 0.343(3) 0.073 Uiso d D 1
O O1 0.2633(3) 0.64376(7) 0.6910(2) 0.0475(4) Uani d . 1
O O2 0.4591(2) 0.34597(6) 0.8704(2) 0.0378(3) Uani d . 1
O O3 0.7806(2) 0.35933(6) 0.7951(2) 0.0359(3) Uani d . 1
C C1 0.4268(4) 0.61968(9) 0.6772(3) 0.0375(4) Uani d . 1
H H1 0.5351 0.6417 0.6387 0.045 Uiso calc R 1
C C2 0.4682(3) 0.55778(8) 0.7169(2) 0.0288(4) Uani d . 1
C C3 0.6645(3) 0.53564(8) 0.6930(3) 0.0331(4) Uani d . 1
H H3 0.7671 0.5599 0.6547 0.040 Uiso calc R 1
C C4 0.7072(3) 0.47735(8) 0.7264(3) 0.0306(4) Uani d . 1
H H4 0.8384 0.4624 0.7101 0.037 Uiso calc R 1
C C5 0.5542(3) 0.44123(7) 0.7843(2) 0.0246(3) Uani d . 1
C C6 0.3580(3) 0.46367(8) 0.8090(2) 0.0279(4) Uani d . 1
H H6 0.2556 0.4395 0.8482 0.033 Uiso calc R 1
C C7 0.3150(3) 0.52174(8) 0.7755(2) 0.0298(4) Uani d . 1
H H7 0.1839 0.5367 0.7921 0.036 Uiso calc R 1
C C8 0.6021(3) 0.37759(8) 0.8199(2) 0.0260(3) Uani d . 1

loop_
_atom_site_aniso_label
_atom_site_aniso_U_11
_atom_site_aniso_U_22
_atom_site_aniso_U_33
_atom_site_aniso_U_12
_atom_site_aniso_U_13
_atom_site_aniso_U_23
Ba1 0.01870(8) 0.02310(8) 0.02565(8) 0.000 0.00303(5) 0.000
O1W 0.0390(11) 0.0271(9) 0.0319(9) 0.000 0.0072(8) 0.000
O2W 0.0350(9) 0.0926(14) 0.0530(10) 0.0037(9) 0.0094(7) 0.0363(10)
O3W 0.0355(10) 0.0243(9) 0.0328(9) 0.000 -0.0017(8) 0.000
O4W 0.0221(9) 0.0422(11) 0.0447(11) 0.000 0.0044(8) 0.000
O5W 0.0343(8) 0.0633(11) 0.0475(9) -0.0077(8) 0.0044(7) -0.0220(8)
O1 0.0522(10) 0.0295(7) 0.0598(10) 0.0138(7) 0.0011(8) 0.0011(7)
O2 0.0304(7) 0.0272(7) 0.0564(9) 0.0017(6) 0.0078(6) 0.0104(6)
O3 0.0314(7) 0.0289(7) 0.0485(8) 0.0086(6) 0.0093(6) 0.0023(6)
C1 0.0471(12) 0.0241(9) 0.0403(10) 0.0013(8) 0.0001(9) 0.0024(8)
C2 0.0344(10) 0.0227(8) 0.0284(8) 0.0019(7) -0.0002(7) -0.0002(7)
C3 0.0333(10) 0.0271(9) 0.0394(10) -0.0041(8) 0.0066(8) 0.0030(8)
C4 0.0253(9) 0.0289(9) 0.0382(9) 0.0024(7) 0.0058(7) 0.0012(8)
C5 0.0270(9) 0.0225(8) 0.0236(7) 0.0016(7) 0.0005(6) 0.0001(6)
C6 0.0248(9) 0.0260(8) 0.0329(9) 0.0004(7) 0.0036(7) 0.0008(7)
C7 0.0271(9) 0.0276(9) 0.0346(9) 0.0050(7) 0.0028(7) -0.0014(7)
C8 0.0275(9) 0.0239(8) 0.0261(8) 0.0027(7) 0.0005(7) 0.0002(7)

loop_
_atom_type_symbol
_atom_type_description
_atom_type_scat_dispersion_real
_atom_type_scat_dispersion_imag
_atom_type_scat_source
C C 0.0033 0.0016 'International Tables Vol C Tables 4.2.6.8 and 6.1.1.4'
H H 0.0000 0.0000 'International Tables Vol C Tables 4.2.6.8 and 6.1.1.4'
O O 0.0106 0.0060 'International Tables Vol C Tables 4.2.6.8 and 6.1.1.4'
Ba Ba -0.3244 2.2819 'International Tables Vol C Tables 4.2.6.8 and 6.1.1.4'

loop_
_geom_angle_atom_site_label_1
_geom_angle_atom_site_label_2
_geom_angle_atom_site_label_3
_geom_angle_site_symmetry_1
_geom_angle_site_symmetry_3
_geom_angle
_geom_angle_publ_flag
O4W Ba1 O2W . . 73.11(5) no
O4W Ba1 O2W . 4_575 73.11(5) no
O2W Ba1 O2W . 4_575 80.25(10) no
O4W Ba1 O5W . . 71.27(5) no
O2W Ba1 O5W . . 84.26(6) no
O2W Ba1 O5W 4_575 . 143.94(5) no
O4W Ba1 O5W . 4_575 71.27(5) no
O2W Ba1 O5W . 4_575 143.94(5) no
O2W Ba1 O5W 4_575 4_575 84.26(6) no
O5W Ba1 O5W . 4_575 89.62(8) no
O4W Ba1 O3W . . 142.90(6) no
O2W Ba1 O3W . . 78.75(5) no
O2W Ba1 O3W 4_575 . 78.75(5) no
O5W Ba1 O3W . . 129.62(4) no
O5W Ba1 O3W 4_575 . 129.62(4) no
O4W Ba1 O1W . . 123.49(7) no
O2W Ba1 O1W . . 138.60(5) no
O2W Ba1 O1W 4_575 . 138.60(5) no
O5W Ba1 O1W . . 69.48(5) no
O5W Ba1 O1W 4_575 . 69.48(5) no
O3W Ba1 O1W . . 93.61(6) no
O4W Ba1 O1 . 4_575 122.10(4) no
O2W Ba1 O1 . 4_575 135.29(6) no
O2W Ba1 O1 4_575 4_575 67.60(6) no
O5W Ba1 O1 . 4_575 139.30(5) no
O5W Ba1 O1 4_575 4_575 64.17(5) no
O3W Ba1 O1 . 4_575 65.49(4) no
O1W Ba1 O1 . 4_575 72.21(4) no
O4W Ba1 O1 . . 122.10(4) no
O2W Ba1 O1 . . 67.60(6) no
O2W Ba1 O1 4_575 . 135.29(6) no
O5W Ba1 O1 . . 64.17(5) no
O5W Ba1 O1 4_575 . 139.30(5) no
O3W Ba1 O1 . . 65.49(4) no
O1W Ba1 O1 . . 72.21(4) no
O1 Ba1 O1 4_575 . 115.77(7) no
Ba1 O1W H1W1 . . 114.3(15) no
Ba1 O2W H2W1 . . 108(2) no
Ba1 O2W H2W2 . . 132(2) no
H2W1 O2W H2W2 . . 109.8(16) no
Ba1 O3W H3W1 . . 122.7(11) no
Ba1 O4W H4W1 . . 132(2) no
Ba1 O4W H4W2 . . 119(2) no
H4W1 O4W H4W2 . . 109.8(17) no
Ba1 O5W H5W1 . . 110(2) no
Ba1 O5W H5W2 . . 124(2) no
H5W1 O5W H5W2 . . 110.8(16) no
C1 O1 Ba1 . . 148.83(15) no
O1 C1 C2 . . 124.8(2) no
O1 C1 H1 . . 117.6 no
C2 C1 H1 . . 117.6 no
C3 C2 C7 . . 120.21(17) no
C3 C2 C1 . . 118.47(18) no
C7 C2 C1 . . 121.32(18) no
C4 C3 C2 . . 119.80(17) no
C4 C3 H3 . . 120.1 no
C2 C3 H3 . . 120.1 no
C3 C4 C5 . . 120.09(17) no
C3 C4 H4 . . 120.0 no
C5 C4 H4 . . 120.0 no
C4 C5 C6 . . 119.93(16) no
C4 C5 C8 . . 119.68(16) no
C6 C5 C8 . . 120.39(16) no
C7 C6 C5 . . 120.09(17) no
C7 C6 H6 . . 120.0 no
C5 C6 H6 . . 120.0 no
C6 C7 C2 . . 119.89(17) no
C6 C7 H7 . . 120.1 no
C2 C7 H7 . . 120.1 no
O3 C8 O2 . . 123.89(17) no
O3 C8 C5 . . 118.09(16) no
O2 C8 C5 . . 118.01(16) no

loop_
_geom_bond_atom_site_label_1
_geom_bond_atom_site_label_2
_geom_bond_site_symmetry_2
_geom_bond_distance
_geom_bond_publ_flag
Ba1 O1 . 2.8849(15) yes
Ba1 O1W . 2.850(2) yes
Ba1 O2W . 2.7804(17) yes
Ba1 O3W . 2.844(2) yes
Ba1 O4W . 2.664(2) yes
Ba1 O5W . 2.8191(16) yes
Ba1 O1 4_575 2.8849(15) no
Ba1 O2W 4_575 2.7804(17) no
Ba1 O5W 4_575 2.8191(16) no
O1 C1 . 1.201(3) yes
O2 C8 . 1.259(2) yes
O3 C8 . 1.253(2) yes
O1W H1W1 . 0.848(7) no
O2W H2W1 . 0.846(10) no
O2W H2W2 . 0.846(10) no
O3W H3W1 . 0.849(7) no
O4W H4W1 . 0.845(10) no
O4W H4W2 . 0.849(10) no
O5W H5W1 . 0.846(10) no
O5W H5W2 . 0.841(10) no
C1 C2 . 1.472(3) no
C1 H1 . 0.9300 no
C2 C3 . 1.388(3) no
C2 C7 . 1.391(3) no
C3 C4 . 1.385(3) no
C3 H3 . 0.9300 no
C4 C5 . 1.389(2) no
C4 H4 . 0.9300 no
C5 C6 . 1.392(2) no
C5 C8 . 1.513(2) no
C6 C7 . 1.381(3) no
C6 H6 . 0.9300 no
C7 H7 . 0.9300 no

loop_
_geom_hbond_atom_site_label_D
_geom_hbond_atom_site_label_H
_geom_hbond_atom_site_label_A
_geom_hbond_site_symmetry_A
_geom_hbond_distance_DH
_geom_hbond_distance_HA
_geom_hbond_distance_DA
_geom_hbond_angle_DHA
_geom_hbond_publ_flag
O1W H1W1 O3 3_666 0.848(7) 1.984(5) 2.8192(17) 168.0(12) yes
O2W H2W1 O3 3_667 0.846(10) 1.996(12) 2.834(2) 171(3) yes
O2W H2W2 O2 3_567 0.846(10) 2.048(11) 2.888(2) 172(3) yes
O3W H3W1 O2 3_667 0.849(7) 1.916(8) 2.7631(18) 175(2) yes
O4W H4W1 O1W 1_455 0.845(10) 1.927(14) 2.755(3) 166(3) yes
O4W H4W2 O3W 1_455 0.849(10) 1.935(11) 2.783(3) 176(3) yes
O5W H5W1 O3 3_666 0.846(10) 2.085(15) 2.890(2) 159(3) yes
O5W H5W2 O2 3_566 0.841(10) 2.094(14) 2.913(2) 164(3) yes

loop_
_geom_torsion_atom_site_label_1
_geom_torsion_atom_site_label_2
_geom_torsion_atom_site_label_3
_geom_torsion_atom_site_label_4
_geom_torsion_site_symmetry_1
_geom_torsion
_geom_torsion_publ_flag
O4W Ba1 O1 C1 . 161.3(3) no
O2W Ba1 O1 C1 . -147.7(3) no
O2W Ba1 O1 C1 4_575 -100.3(3) no
O5W Ba1 O1 C1 . 117.7(3) no
O5W Ba1 O1 C1 4_575 62.8(3) no
O3W Ba1 O1 C1 . -60.2(3) no
O1W Ba1 O1 C1 . 42.4(3) no
O1 Ba1 O1 C1 4_575 -16.8(3) no
Ba1 O1 C1 C2 . 174.98(17) no
O1 C1 C2 C3 . 179.3(2) no
O1 C1 C2 C7 . -0.1(3) no
C7 C2 C3 C4 . 0.5(3) no
C1 C2 C3 C4 . -178.97(18) no
C2 C3 C4 C5 . -0.2(3) no
C3 C4 C5 C6 . -0.2(3) no
C3 C4 C5 C8 . 179.82(17) no
C4 C5 C6 C7 . 0.3(3) no
C8 C5 C6 C7 . -179.71(16) no
C5 C6 C7 C2 . 0.0(3) no
C3 C2 C7 C6 . -0.4(3) no
C1 C2 C7 C6 . 179.06(18) no
C4 C5 C8 O3 . -0.2(3) no
C6 C5 C8 O3 . 179.76(17) no
C4 C5 C8 O2 . -179.29(17) no
C6 C5 C8 O2 . 0.7(3) no
